data_7014438
loop_
_publ_author_name
'Lazarescu, Ana'
'Shova, Sergiu'
'Bartolome, Juan'
'Alonso, Pablo'
'Arauzo, Ana'
'Balu, Alina M.'
'Simonov, Yuri A.'
'Gdaniec, Maria'
'Turta, Constantin'
'Filoti, George'
'Luque, Rafael'

_publ_section_title
;
 Heteronuclear (Co-Ca, Co-Ba) 2,3-pyridinedicarboxylate complexes:
 synthesis, structure and physico-chemical properties.
;
_journal_issue 2
_journal_name_full 'Dalton transactions (Cambridge, England : 2003)'
_journal_page_first 463
_journal_page_last 471
_journal_paper_doi 10.1039/c0dt00858c
_journal_volume 40
_journal_year 2011
_chemical_formula_sum 'C14 H14 Ca N2 O11'
_chemical_formula_weight 426.35
_chemical_name_systematic
;
?
;
_space_group_IT_number 14
_symmetry_cell_setting monoclinic
_symmetry_space_group_name_Hall '-P 2ybc'
_symmetry_space_group_name_H-M 'P 1 21/c 1'
_atom_sites_solution_hydrogens geom
_atom_sites_solution_primary direct
_atom_sites_solution_secondary difmap
_audit_creation_method SHELXL-97
_cell_angle_alpha 90.00
_cell_angle_beta 90.14(3)
_cell_angle_gamma 90.00
_cell_formula_units_Z 4
_cell_length_a 6.6149(13)
_cell_length_b 30.137(6)
_cell_length_c 8.2217(16)
_cell_measurement_temperature 293(2)
_cell_volume 1639.0(6)
_computing_cell_refinement 'CrysAlis RED, Oxford Diffraction Ltd.,'
_computing_data_collection 'CrysAlis CCD, Oxford Diffraction Ltd.,'
_computing_data_reduction 'CrysAlis RED, Oxford Diffraction Ltd.,'
_computing_molecular_graphics 'ORTEP-3 (Farrugia, 1997)'
_computing_publication_material 'SHELXL-97 (Sheldrick, 1997)'
_computing_structure_refinement 'SHELXL-97 (Sheldrick, 1997)'
_computing_structure_solution 'SHELXS-97 (Sheldrick, 1990)'
_diffrn_ambient_temperature 293(2)
_diffrn_measured_fraction_theta_full 0.948
_diffrn_measured_fraction_theta_max 0.948
_diffrn_measurement_device_type 'Oxford Difraction, XCALIBUR'
_diffrn_measurement_method omega-phi
_diffrn_radiation_monochromator graphite
_diffrn_radiation_source 'Enhance (Mo) X-ray Source'
_diffrn_radiation_type MoK\a
_diffrn_radiation_wavelength 0.71073
_diffrn_reflns_av_R_equivalents 0.0487
_diffrn_reflns_av_sigmaI/netI 0.0364
_diffrn_reflns_limit_h_max 8
_diffrn_reflns_limit_h_min -7
_diffrn_reflns_limit_k_max 36
_diffrn_reflns_limit_k_min -37
_diffrn_reflns_limit_l_max 9
_diffrn_reflns_limit_l_min -10
_diffrn_reflns_number 10559
_diffrn_reflns_theta_full 26.99
_diffrn_reflns_theta_max 26.99
_diffrn_reflns_theta_min 2.03
_diffrn_standards_decay_% 0
_diffrn_standards_interval_count 0
_diffrn_standards_interval_time 0
_diffrn_standards_number 0
_exptl_absorpt_coefficient_mu 0.453
_exptl_absorpt_correction_T_max 0.9561
_exptl_absorpt_correction_T_min 0.8396
_exptl_absorpt_correction_type multi-scan
_exptl_absorpt_process_details sadabs
_exptl_crystal_colour colourless
_exptl_crystal_density_diffrn 1.728
_exptl_crystal_density_method 'not measured'
_exptl_crystal_description prism
_exptl_crystal_F_000 880
_exptl_crystal_size_max 0.40
_exptl_crystal_size_mid 0.40
_exptl_crystal_size_min 0.10
_refine_diff_density_max 0.727
_refine_diff_density_min -0.752
_refine_diff_density_rms 0.162
_refine_ls_extinction_method none
_refine_ls_goodness_of_fit_ref 1.015
_refine_ls_hydrogen_treatment constr
_refine_ls_matrix_type full
_refine_ls_number_parameters 254
_refine_ls_number_reflns 3404
_refine_ls_number_restraints 24
_refine_ls_restrained_S_all 1.012
_refine_ls_R_factor_all 0.0980
_refine_ls_R_factor_gt 0.0938
_refine_ls_shift/su_max 0.000
_refine_ls_shift/su_mean 0.000
_refine_ls_structure_factor_coef Fsqd
_refine_ls_weighting_details 'calc w=1/[\s^2^(Fo^2^)+(0.0000P)^2^+38.9592P] where P=(Fo^2^+2Fc^2^)/3'
_refine_ls_weighting_scheme calc
_refine_ls_wR_factor_gt 0.2235
_refine_ls_wR_factor_ref 0.2254
_reflns_number_gt 3181
_reflns_number_total 3404
_reflns_threshold_expression >2sigma(I)
_cod_data_source_file C0DT00858C.TXT
_cod_data_source_block shelxl
_cod_original_sg_symbol_H-M P21/c
_cod_database_code 7014438

loop_
_symmetry_equiv_pos_as_xyz
'x, y, z'
'-x, y+1/2, -z+1/2'
'-x, -y, -z'
'x, -y-1/2, z-1/2'

loop_
_atom_site_label
_atom_site_type_symbol
_atom_site_fract_x
_atom_site_fract_y
_atom_site_fract_z
_atom_site_U_iso_or_equiv
_atom_site_adp_type
_atom_site_occupancy
_atom_site_symmetry_multiplicity
_atom_site_calc_flag
_atom_site_refinement_flags
_atom_site_disorder_assembly
_atom_site_disorder_group
C12 C 0.8278(12) 0.2965(3) 0.4761(10) 0.0101(15) Uani 1 1 d . . .
C13 C 0.8986(13) 0.2539(3) 0.5198(14) 0.023(2) Uani 1 1 d . . .
C14 C 1.0852(14) 0.2522(3) 0.6031(11) 0.0191(18) Uani 1 1 d . . .
H14 H 1.1339 0.2249 0.6389 0.023 Uiso 1 1 calc R . .
C15 C 1.1959(14) 0.2896(3) 0.6324(12) 0.023(2) Uani 1 1 d . . .
H15 H 1.3191 0.2882 0.6868 0.027 Uiso 1 1 calc R . .
C16 C 1.1185(13) 0.3298(3) 0.5782(11) 0.0151(17) Uani 1 1 d . . .
H16 H 1.1957 0.3553 0.5939 0.018 Uiso 1 1 calc R . .
C17 C 0.6219(14) 0.3080(3) 0.4032(11) 0.0146(17) Uani 1 1 d . . .
C18 C 0.8020(12) 0.2091(3) 0.4857(11) 0.0163(17) Uani 1 1 d . . .
C22 C 1.2486(14) 0.4658(2) 0.1246(8) 0.0082(13) Uani 1 1 d U . .
C23 C 1.2600(14) 0.4296(2) 0.2277(8) 0.0093(13) Uani 1 1 d U . .
C24 C 1.2668(14) 0.3868(2) 0.1615(11) 0.0174(17) Uani 1 1 d . . .
H24 H 1.2711 0.3622 0.2299 0.021 Uiso 1 1 calc R . .
C25 C 1.2670(13) 0.3809(2) -0.0054(10) 0.0178(15) Uani 1 1 d U . .
H25 H 1.2714 0.3525 -0.0494 0.021 Uiso 1 1 calc R . .
C26 C 1.2604(18) 0.4178(3) -0.1071(11) 0.0241(18) Uani 1 1 d . . .
H26 H 1.2626 0.4146 -0.2195 0.029 Uiso 1 1 calc R . .
C27 C 1.2395(14) 0.5141(2) 0.1743(9) 0.0121(14) Uani 1 1 d . . .
C28 C 1.2582(14) 0.4351(2) 0.4124(9) 0.0101(14) Uani 1 1 d . . .
N11 N 0.9359(10) 0.3340(2) 0.5035(9) 0.0117(13) Uani 1 1 d . . .
N21 N 1.2510(13) 0.4580(2) -0.0388(7) 0.0165(14) Uani 1 1 d . . .
H21 H 1.2462 0.4806 -0.1026 0.020 Uiso 1 1 calc R . .
O1W O 0.6898(10) 0.3840(2) 0.7502(7) 0.0223(15) Uani 1 1 d . . .
H2O1 H 0.6858 0.4031 0.8343 0.027 Uiso 1 1 d R . .
H1O1 H 0.7593 0.3599 0.7838 0.027 Uiso 1 1 d R . .
O2W O 0.7724(10) 0.48929(17) 0.3262(7) 0.0146(11) Uani 1 1 d U . .
H1O2 H 0.8954 0.4984 0.3255 0.017 Uiso 1 1 d R . .
H2O2 H 0.7135 0.5092 0.3840 0.017 Uiso 1 1 d R . .
O3W O 0.7700(11) 0.40188(18) 0.2015(6) 0.0176(13) Uani 1 1 d . . .
H1O3 H 0.7783 0.4237 0.1271 0.021 Uiso 1 1 d R . .
H2O3 H 0.8098 0.3767 0.1522 0.021 Uiso 1 1 d R . .
O11 O 0.5566(9) 0.3454(2) 0.4200(7) 0.0147(12) Uani 1 1 d . . .
O12 O 0.5264(10) 0.2777(2) 0.3221(9) 0.0247(15) Uani 1 1 d . . .
H12 H 0.5305 0.2495 0.3198 0.030 Uiso 1 1 d R . .
O13 O 0.8698(12) 0.1767(2) 0.5650(10) 0.0317(18) Uani 1 1 d . . .
O14 O 0.6644(11) 0.2057(2) 0.3778(8) 0.0259(16) Uani 1 1 d . . .
O21 O 1.2066(9) 0.52197(19) 0.3233(7) 0.0137(13) Uani 1 1 d . . .
O22 O 1.2668(17) 0.54128(19) 0.0627(7) 0.037(2) Uani 1 1 d . . .
O23 O 1.4279(8) 0.44269(19) 0.4790(8) 0.0124(12) Uani 1 1 d . . .
O24 O 1.0974(8) 0.42987(19) 0.4856(8) 0.0152(12) Uani 1 1 d . . .
Ca1 Ca 0.7548(3) 0.41249(4) 0.48454(17) 0.0088(3) Uani 1 1 d . . .

loop_
_atom_site_aniso_label
_atom_site_aniso_U_11
_atom_site_aniso_U_22
_atom_site_aniso_U_33
_atom_site_aniso_U_23
_atom_site_aniso_U_13
_atom_site_aniso_U_12
C12 0.010(3) 0.018(4) 0.002(3) -0.002(3) 0.002(3) 0.001(3)
C13 0.021(4) 0.015(4) 0.033(6) 0.003(4) 0.000(4) 0.002(3)
C14 0.023(4) 0.020(4) 0.015(4) 0.000(3) -0.011(4) 0.007(4)
C15 0.019(5) 0.023(4) 0.026(5) 0.002(4) -0.011(4) 0.003(3)
C16 0.011(4) 0.022(4) 0.013(4) -0.006(3) -0.004(3) -0.001(3)
C17 0.017(4) 0.021(4) 0.006(4) 0.000(3) -0.005(3) -0.009(3)
C18 0.020(4) 0.021(4) 0.008(4) -0.003(3) 0.009(4) 0.003(3)
C22 0.0082(15) 0.0086(15) 0.0076(15) 0.0000(9) 0.0001(10) 0.0002(10)
C23 0.0091(16) 0.0098(15) 0.0090(16) -0.0001(10) -0.0002(10) 0.0000(10)
C24 0.015(4) 0.012(3) 0.025(4) 0.002(3) 0.007(5) 0.005(3)
C25 0.0183(18) 0.0179(17) 0.0172(18) -0.0007(10) 0.0010(10) -0.0003(10)
C26 0.031(5) 0.020(4) 0.022(4) -0.004(3) -0.006(5) -0.003(5)
C27 0.013(3) 0.015(3) 0.008(3) 0.000(3) 0.000(4) -0.002(4)
C28 0.011(3) 0.006(3) 0.013(3) 0.005(2) 0.004(4) 0.002(3)
N11 0.010(3) 0.021(3) 0.004(3) -0.005(3) 0.001(3) -0.001(2)
N21 0.024(3) 0.018(3) 0.007(3) 0.001(2) 0.003(4) 0.000(3)
O1W 0.042(4) 0.018(3) 0.007(3) -0.001(2) 0.003(3) 0.001(3)
O2W 0.0145(14) 0.0151(14) 0.0141(14) -0.0004(9) 0.0012(10) 0.0003(10)
O3W 0.030(4) 0.018(3) 0.004(2) -0.0024(19) -0.002(3) 0.002(3)
O11 0.013(3) 0.023(3) 0.008(3) 0.000(2) -0.002(3) -0.005(2)
O12 0.026(4) 0.022(3) 0.026(4) -0.003(3) -0.014(3) -0.006(3)
O13 0.035(4) 0.018(3) 0.042(5) 0.012(3) 0.012(4) 0.001(3)
O14 0.036(4) 0.019(3) 0.023(4) -0.003(3) 0.002(3) -0.007(3)
O21 0.019(3) 0.020(3) 0.003(2) -0.001(2) 0.000(2) -0.003(2)
O22 0.087(6) 0.016(3) 0.008(3) 0.001(2) 0.007(4) -0.006(4)
O23 0.006(2) 0.024(3) 0.007(3) -0.003(2) -0.001(2) 0.003(2)
O24 0.009(2) 0.024(3) 0.012(3) 0.002(3) 0.004(3) -0.001(2)
Ca1 0.0063(6) 0.0135(6) 0.0065(6) 0.0002(5) 0.0011(9) -0.0002(6)

loop_
_atom_type_symbol
_atom_type_description
_atom_type_scat_dispersion_real
_atom_type_scat_dispersion_imag
_atom_type_scat_source
C C 0.0033 0.0016 'International Tables Vol C Tables 4.2.6.8 and 6.1.1.4'
H H 0.0000 0.0000 'International Tables Vol C Tables 4.2.6.8 and 6.1.1.4'
N N 0.0061 0.0033 'International Tables Vol C Tables 4.2.6.8 and 6.1.1.4'
O O 0.0106 0.0060 'International Tables Vol C Tables 4.2.6.8 and 6.1.1.4'
Ca Ca 0.2262 0.3064 'International Tables Vol C Tables 4.2.6.8 and 6.1.1.4'

loop_
_geom_angle_atom_site_label_1
_geom_angle_atom_site_label_2
_geom_angle_atom_site_label_3
_geom_angle
_geom_angle_site_symmetry_1
_geom_angle_site_symmetry_3
_geom_angle_publ_flag
N11 C12 C13 122.7(8) . . ?
N11 C12 C17 110.2(7) . . ?
C13 C12 C17 126.9(7) . . ?
C14 C13 C12 116.5(8) . . ?
C14 C13 C18 115.1(7) . . ?
C12 C13 C18 128.4(8) . . ?
C15 C14 C13 121.6(8) . . ?
C14 C15 C16 117.9(8) . . ?
N11 C16 C15 123.4(8) . . ?
O11 C17 O12 122.7(8) . . ?
O11 C17 C12 118.9(7) . . ?
O12 C17 C12 118.4(8) . . ?
O13 C18 O14 123.5(8) . . ?
O13 C18 C13 116.4(8) . . ?
O14 C18 C13 120.0(8) . . ?
N21 C22 C23 117.8(6) . . ?
N21 C22 C27 115.6(6) . . ?
C23 C22 C27 126.6(6) . . ?
C22 C23 C24 119.3(7) . . ?
C22 C23 C28 121.5(6) . . ?
C24 C23 C28 119.2(6) . . ?
C25 C24 C23 120.2(7) . . ?
C24 C25 C26 119.5(7) . . ?
N21 C26 C25 118.3(8) . . ?
O22 C27 O21 128.0(7) . . ?
O22 C27 C22 115.4(6) . . ?
O21 C27 C22 116.6(6) . . ?
O24 C28 O23 125.1(7) . . ?
O24 C28 C23 118.7(8) . . ?
O23 C28 C23 116.0(8) . . ?
C12 N11 C16 117.8(7) . . ?
C12 N11 Ca1 119.7(5) . . ?
C16 N11 Ca1 120.6(5) . . ?
C26 N21 C22 124.8(7) . . ?
C17 O11 Ca1 126.6(5) . . ?
C27 O21 Ca1 136.8(5) . 3_766 ?
C28 O23 Ca1 138.9(5) . 1_655 ?
C28 O24 Ca1 150.2(6) . . ?
O24 Ca1 O23 144.1(2) . 1_455 ?
O24 Ca1 O3W 89.5(2) . . ?
O23 Ca1 O3W 94.3(2) 1_455 . ?
O24 Ca1 O1W 104.8(2) . . ?
O23 Ca1 O1W 89.4(2) 1_455 . ?
O3W Ca1 O1W 149.9(2) . . ?
O24 Ca1 O11 134.6(2) . . ?
O23 Ca1 O11 79.9(2) 1_455 . ?
O3W Ca1 O11 72.5(2) . . ?
O1W Ca1 O11 78.8(2) . . ?
O24 Ca1 O21 74.1(2) . 3_766 ?
O23 Ca1 O21 78.6(2) 1_455 3_766 ?
O3W Ca1 O21 135.76(19) . 3_766 ?
O1W Ca1 O21 74.3(2) . 3_766 ?
O11 Ca1 O21 145.4(2) . 3_766 ?
O24 Ca1 N11 76.2(2) . . ?
O23 Ca1 N11 139.6(2) 1_455 . ?
O3W Ca1 N11 85.2(2) . . ?
O1W Ca1 N11 73.0(2) . . ?
O11 Ca1 N11 61.4(2) . . ?
O21 Ca1 N11 127.7(2) 3_766 . ?
O24 Ca1 O2W 76.2(2) . . ?
O23 Ca1 O2W 72.2(2) 1_455 . ?
O3W Ca1 O2W 68.39(18) . . ?
O1W Ca1 O2W 140.3(2) . . ?
O11 Ca1 O2W 129.2(2) . . ?
O21 Ca1 O2W 67.88(17) 3_766 . ?
N11 Ca1 O2W 141.6(2) . . ?

loop_
_geom_bond_atom_site_label_1
_geom_bond_atom_site_label_2
_geom_bond_distance
_geom_bond_site_symmetry_2
_geom_bond_publ_flag
C12 N11 1.355(10) . ?
C12 C13 1.413(11) . ?
C12 C17 1.526(12) . ?
C13 C14 1.411(12) . ?
C13 C18 1.519(12) . ?
C14 C15 1.365(13) . ?
C15 C16 1.390(12) . ?
C16 N11 1.360(11) . ?
C17 O11 1.215(11) . ?
C17 O12 1.295(10) . ?
C18 O13 1.256(11) . ?
C18 O14 1.274(11) . ?
C22 N21 1.364(9) . ?
C22 C23 1.383(9) . ?
C22 C27 1.514(9) . ?
C23 C24 1.400(10) . ?
C23 C28 1.528(10) . ?
C24 C25 1.383(12) . ?
C25 C26 1.393(11) . ?
C26 N21 1.335(10) . ?
C27 O22 1.244(9) . ?
C27 O21 1.267(9) . ?
C28 O24 1.233(11) . ?
C28 O23 1.269(11) . ?
N11 Ca1 2.656(7) . ?
O1W Ca1 2.388(6) . ?
O2W Ca1 2.658(5) . ?
O3W Ca1 2.351(5) . ?
O11 Ca1 2.467(6) . ?
O21 Ca1 2.542(6) 3_766 ?
O23 Ca1 2.346(6) 1_655 ?
O24 Ca1 2.326(6) . ?
Ca1 O23 2.346(6) 1_455 ?
Ca1 O21 2.542(6) 3_766 ?
